data_8107098
loop_
_publ_author_name
'El-Hiti, Gamal A.'
'Smith, Keith'
'Alshammari, Mohammed B.'
'Alotaibi, Mohammad Hayal'
'Kariuki, Benson M.'

_publ_section_title
;
 Crystal structure of 1,1-dimethyl-3-(2-phenylethyl)urea, C11H16N2O
;
_journal_issue 4
_journal_name_full 'Zeitschrift f\"ur Kristallographie - New Crystal Structures'
_journal_page_first 1065
_journal_page_last 1066
_journal_paper_doi 10.1515/ncrs-2016-0052
_journal_volume 231
_journal_year 2016
_chemical_formula_moiety 'C11 H16 N2 O'
_chemical_formula_sum 'C11 H16 N2 O'
_chemical_formula_weight 192.26
_space_group_crystal_system orthorhombic
_space_group_IT_number 61
_space_group_name_Hall '-P 2ac 2ab'
_space_group_name_H-M_alt 'P b c a'
_atom_sites_solution_hydrogens geom
_cell_angle_alpha 90
_cell_angle_beta 90
_cell_angle_gamma 90
_cell_formula_units_Z 8
_cell_length_a 10.7388(6)
_cell_length_b 9.8449(5)
_cell_length_c 21.1259(14)
_cell_measurement_reflns_used 2203
_cell_measurement_temperature 296(2)
_cell_measurement_theta_max 26.8910
_cell_measurement_theta_min 3.7950
_cell_volume 2233.5(2)
_computing_cell_refinement 'CrysAlis PRO [13]'
_computing_data_collection 'CrysAlis PRO [13]'
_computing_data_reduction 'CrysAlis PRO [13]'
_computing_molecular_graphics 'ORTEP-3 for Windows [14]'
_computing_publication_material 'WinGX [14] and CHEMDRAW Ultra [15]'
_computing_structure_refinement 'SHELXL2013 [12]'
_computing_structure_solution 'SHELXL2013 [12]'
_diffrn_ambient_temperature 296(2)
_diffrn_measured_fraction_theta_full 0.990
_diffrn_measured_fraction_theta_max 0.847
_diffrn_measurement_device_type 'SuperNova, Dual, Cu at zero, Atlas'
_diffrn_measurement_method '\w scans'
_diffrn_radiation_type MoK\a
_diffrn_radiation_wavelength 0.71073
_diffrn_reflns_av_R_equivalents 0.0248
_diffrn_reflns_av_unetI/netI 0.0253
_diffrn_reflns_Laue_measured_fraction_full 0.990
_diffrn_reflns_Laue_measured_fraction_max 0.847
_diffrn_reflns_limit_h_max 14
_diffrn_reflns_limit_h_min -14
_diffrn_reflns_limit_k_max 8
_diffrn_reflns_limit_k_min -13
_diffrn_reflns_limit_l_max 29
_diffrn_reflns_limit_l_min -18
_diffrn_reflns_number 7627
_diffrn_reflns_point_group_measured_fraction_full 0.990
_diffrn_reflns_point_group_measured_fraction_max 0.847
_diffrn_reflns_theta_full 25.242
_diffrn_reflns_theta_max 29.691
_diffrn_reflns_theta_min 3.406
_diffrn_standards_decay_% 0
_diffrn_standards_interval_count 0
_diffrn_standards_interval_time 0
_diffrn_standards_number 0
_exptl_absorpt_coefficient_mu 0.075
_exptl_absorpt_correction_T_max 0.990
_exptl_absorpt_correction_T_min 0.974
_exptl_absorpt_correction_type gaussian
_exptl_absorpt_process_details
;
CrysAlisPro, Agilent Technologies,
Version 1.171.37.35g (release 09-12-2014 CrysAlis171 .NET)
(compiled Dec  9 2014,15:38:47)
Numerical absorption correction based on gaussian integration over
			a multifaceted crystal model
Empirical absorption correction using spherical harmonics,
 implemented in SCALE3 ABSPACK scaling algorithm.
;
_exptl_crystal_colour colourless
_exptl_crystal_density_diffrn 1.144
_exptl_crystal_description block
_exptl_crystal_F_000 832
_exptl_crystal_size_max 0.368
_exptl_crystal_size_mid 0.169
_exptl_crystal_size_min 0.100
_refine_diff_density_max 0.176
_refine_diff_density_min -0.150
_refine_diff_density_rms 0.035
_refine_ls_extinction_coef .
_refine_ls_extinction_method none
_refine_ls_goodness_of_fit_ref 1.036
_refine_ls_hydrogen_treatment constr
_refine_ls_matrix_type full
_refine_ls_number_parameters 129
_refine_ls_number_reflns 2680
_refine_ls_number_restraints 0
_refine_ls_restrained_S_all 1.036
_refine_ls_R_factor_all 0.0900
_refine_ls_R_factor_gt 0.0582
_refine_ls_shift/su_max 0.000
_refine_ls_shift/su_mean 0.000
_refine_ls_structure_factor_coef Fsqd
_refine_ls_weighting_details 'w=1/[\s^2^(Fo^2^)+(0.0756P)^2^+0.4855P] where P=(Fo^2^+2Fc^2^)/3'
_refine_ls_weighting_scheme calc
_refine_ls_wR_factor_gt 0.1533
_refine_ls_wR_factor_ref 0.1795
_reflns_Friedel_coverage 0.000
_reflns_Friedel_fraction_full .
_reflns_Friedel_fraction_max .
_reflns_number_gt 1669
_reflns_number_total 2680
_reflns_threshold_expression 'I > 2\s(I)'
_cod_data_source_file suppl_ncrs-2016-0052_suppl.cif
_cod_data_source_block aa
_cod_database_code 8107098
_shelx_space_group_comment
;
The symmetry employed for this shelxl refinement is uniquely defined
by the following loop, which should always be used as a source of
symmetry information in preference to the above space-group names.
They are only intended as comments.
;
_shelx_estimated_absorpt_t_min 0.973
_shelx_estimated_absorpt_t_max 0.993
_shelxl_version_number 2013-4

loop_
_space_group_symop_operation_xyz
'x, y, z'
'-x+1/2, -y, z+1/2'
'-x, y+1/2, -z+1/2'
'x+1/2, -y+1/2, -z'
'-x, -y, -z'
'x-1/2, y, -z-1/2'
'x, -y-1/2, z-1/2'
'-x-1/2, y-1/2, z'

loop_
_atom_site_label
_atom_site_type_symbol
_atom_site_fract_x
_atom_site_fract_y
_atom_site_fract_z
_atom_site_U_iso_or_equiv
_atom_site_adp_type
_atom_site_occupancy
_atom_site_site_symmetry_order
_atom_site_calc_flag
_atom_site_refinement_flags_posn
_atom_site_refinement_flags_adp
_atom_site_refinement_flags_occupancy
_atom_site_disorder_assembly
_atom_site_disorder_group
C1 C 0.48541(18) 0.06211(19) 0.35228(8) 0.0580(5) Uani 1 1 d . . . . .
C2 C 0.5322(2) 0.1652(2) 0.31509(11) 0.0743(6) Uani 1 1 d . . . . .
H2 H 0.6015 0.2135 0.3288 0.089 Uiso 1 1 calc R U . . .
C3 C 0.4777(3) 0.1979(3) 0.25766(12) 0.0921(8) Uani 1 1 d . . . . .
H3 H 0.5107 0.2678 0.2333 0.111 Uiso 1 1 calc R U . . .
C4 C 0.3765(3) 0.1288(3) 0.23680(13) 0.0993(8) Uani 1 1 d . . . . .
H4 H 0.3409 0.1505 0.1980 0.119 Uiso 1 1 calc R U . . .
C5 C 0.3273(2) 0.0284(3) 0.27259(13) 0.0975(8) Uani 1 1 d . . . . .
H5 H 0.2573 -0.0183 0.2586 0.117 Uiso 1 1 calc R U . . .
C6 C 0.3810(2) -0.0053(2) 0.33001(11) 0.0784(6) Uani 1 1 d . . . . .
H6 H 0.3463 -0.0746 0.3542 0.094 Uiso 1 1 calc R U . . .
C7 C 0.54501(19) 0.0256(2) 0.41422(9) 0.0687(6) Uani 1 1 d . . . . .
H7A H 0.4881 -0.0306 0.4384 0.082 Uiso 1 1 calc R U . . .
H7B H 0.5599 0.1080 0.4382 0.082 Uiso 1 1 calc R U . . .
C8 C 0.66752(18) -0.04998(19) 0.40590(9) 0.0618(5) Uani 1 1 d . . . . .
H8A H 0.6514 -0.1347 0.3839 0.074 Uiso 1 1 calc R U . . .
H8B H 0.7222 0.0041 0.3794 0.074 Uiso 1 1 calc R U . . .
C9 C 0.79739(16) 0.01667(16) 0.49494(10) 0.0565(5) Uani 1 1 d . . . . .
C10 C 0.8638(2) -0.1564(2) 0.57266(11) 0.0833(7) Uani 1 1 d . . . . .
H10A H 0.7839 -0.1822 0.5891 0.125 Uiso 1 1 calc R U . . .
H10B H 0.9248 -0.1612 0.6058 0.125 Uiso 1 1 calc R U . . .
H10C H 0.8868 -0.2170 0.5390 0.125 Uiso 1 1 calc R U . . .
C11 C 0.9276(2) 0.0821(2) 0.58375(12) 0.0848(7) Uani 1 1 d . . . . .
H11A H 0.9358 0.1629 0.5587 0.127 Uiso 1 1 calc R U . . .
H11B H 1.0088 0.0470 0.5934 0.127 Uiso 1 1 calc R U . . .
H11C H 0.8846 0.1031 0.6224 0.127 Uiso 1 1 calc R U . . .
N1 N 0.73091(15) -0.07966(14) 0.46471(7) 0.0604(4) Uani 1 1 d . . . . .
H1 H 0.7261 -0.1599 0.4806 0.072 Uiso 1 1 calc R U . . .
N2 N 0.85761(15) -0.01881(16) 0.54863(8) 0.0675(5) Uani 1 1 d . . . . .
O1 O 0.80282(14) 0.13384(12) 0.47359(8) 0.0751(5) Uani 1 1 d . . . . .

loop_
_atom_site_aniso_label
_atom_site_aniso_U_11
_atom_site_aniso_U_22
_atom_site_aniso_U_33
_atom_site_aniso_U_23
_atom_site_aniso_U_13
_atom_site_aniso_U_12
C1 0.0619(10) 0.0615(11) 0.0507(10) 0.0003(8) 0.0081(8) 0.0151(9)
C2 0.0742(12) 0.0747(13) 0.0739(13) 0.0112(11) 0.0008(11) -0.0005(11)
C3 0.1031(18) 0.0949(18) 0.0782(15) 0.0320(13) 0.0015(14) 0.0007(15)
C4 0.108(2) 0.113(2) 0.0774(16) 0.0186(15) -0.0222(15) 0.0073(17)
C5 0.0866(16) 0.1045(19) 0.102(2) 0.0079(16) -0.0265(15) -0.0073(15)
C6 0.0748(13) 0.0781(14) 0.0822(15) 0.0143(12) 0.0026(11) -0.0002(11)
C7 0.0750(12) 0.0814(14) 0.0496(10) 0.0029(9) 0.0085(9) 0.0172(11)
C8 0.0772(12) 0.0533(10) 0.0550(11) 0.0020(8) 0.0017(9) 0.0126(9)
C9 0.0614(9) 0.0351(8) 0.0729(12) 0.0007(8) 0.0083(9) 0.0049(7)
C10 0.1026(17) 0.0637(13) 0.0837(15) 0.0100(11) -0.0276(13) 0.0010(12)
C11 0.0739(13) 0.0782(15) 0.1023(18) -0.0274(12) -0.0081(12) -0.0066(11)
N1 0.0771(10) 0.0376(7) 0.0664(10) 0.0072(6) -0.0118(8) 0.0014(7)
N2 0.0747(10) 0.0505(9) 0.0771(11) -0.0045(8) -0.0119(9) -0.0036(8)
O1 0.0907(10) 0.0358(6) 0.0989(11) 0.0052(6) 0.0081(8) 0.0004(6)

loop_
_atom_type_symbol
_atom_type_description
_atom_type_scat_dispersion_real
_atom_type_scat_dispersion_imag
_atom_type_scat_source
C C 0.0033 0.0016 'International Tables Vol C Tables 4.2.6.8 and 6.1.1.4'
N N 0.0061 0.0033 'International Tables Vol C Tables 4.2.6.8 and 6.1.1.4'
O O 0.0106 0.0060 'International Tables Vol C Tables 4.2.6.8 and 6.1.1.4'
H H 0.0000 0.0000 'International Tables Vol C Tables 4.2.6.8 and 6.1.1.4'

loop_
_geom_angle_atom_site_label_1
_geom_angle_atom_site_label_2
_geom_angle_atom_site_label_3
_geom_angle
_geom_angle_site_symmetry_1
_geom_angle_site_symmetry_3
C2 C1 C6 117.00(19) . .
C2 C1 C7 121.20(19) . .
C6 C1 C7 121.80(19) . .
C1 C2 C3 121.1(2) . .
C1 C2 H2 119.4 . .
C3 C2 H2 119.4 . .
C4 C3 C2 120.4(2) . .
C4 C3 H3 119.8 . .
C2 C3 H3 119.8 . .
C5 C4 C3 119.9(2) . .
C5 C4 H4 120.1 . .
C3 C4 H4 120.1 . .
C4 C5 C6 120.2(2) . .
C4 C5 H5 119.9 . .
C6 C5 H5 119.9 . .
C5 C6 C1 121.4(2) . .
C5 C6 H6 119.3 . .
C1 C6 H6 119.3 . .
C1 C7 C8 112.65(15) . .
C1 C7 H7A 109.1 . .
C8 C7 H7A 109.1 . .
C1 C7 H7B 109.1 . .
C8 C7 H7B 109.1 . .
H7A C7 H7B 107.8 . .
N1 C8 C7 113.98(15) . .
N1 C8 H8A 108.8 . .
C7 C8 H8A 108.8 . .
N1 C8 H8B 108.8 . .
C7 C8 H8B 108.8 . .
H8A C8 H8B 107.7 . .
O1 C9 N1 120.48(18) . .
O1 C9 N2 121.54(17) . .
N1 C9 N2 117.98(15) . .
N2 C10 H10A 109.5 . .
N2 C10 H10B 109.5 . .
H10A C10 H10B 109.5 . .
N2 C10 H10C 109.5 . .
H10A C10 H10C 109.5 . .
H10B C10 H10C 109.5 . .
N2 C11 H11A 109.5 . .
N2 C11 H11B 109.5 . .
H11A C11 H11B 109.5 . .
N2 C11 H11C 109.5 . .
H11A C11 H11C 109.5 . .
H11B C11 H11C 109.5 . .
C9 N1 C8 120.93(15) . .
C9 N1 H1 119.5 . .
C8 N1 H1 119.5 . .
C9 N2 C10 123.91(16) . .
C9 N2 C11 120.04(17) . .
C10 N2 C11 115.95(18) . .

loop_
_geom_bond_atom_site_label_1
_geom_bond_atom_site_label_2
_geom_bond_distance
_geom_bond_site_symmetry_2
C1 C2 1.378(3) .
C1 C6 1.385(3) .
C1 C7 1.500(3) .
C2 C3 1.385(3) .
C2 H2 0.9300 .
C3 C4 1.356(4) .
C3 H3 0.9300 .
C4 C5 1.352(4) .
C4 H4 0.9300 .
C5 C6 1.383(3) .
C5 H5 0.9300 .
C6 H6 0.9300 .
C7 C8 1.522(3) .
C7 H7A 0.9700 .
C7 H7B 0.9700 .
C8 N1 1.447(2) .
C8 H8A 0.9700 .
C8 H8B 0.9700 .
C9 O1 1.240(2) .
C9 N1 1.348(2) .
C9 N2 1.352(3) .
C10 N2 1.448(3) .
C10 H10A 0.9600 .
C10 H10B 0.9600 .
C10 H10C 0.9600 .
C11 N2 1.450(3) .
C11 H11A 0.9600 .
C11 H11B 0.9600 .
C11 H11C 0.9600 .
N1 H1 0.8600 .

loop_
_geom_hbond_atom_site_label_D
_geom_hbond_atom_site_label_H
_geom_hbond_atom_site_label_A
_geom_hbond_distance_DH
_geom_hbond_distance_HA
_geom_hbond_distance_DA
_geom_hbond_angle_DHA
_geom_hbond_site_symmetry_A
N1 H1 O1 0.86 2.06 2.8499(19) 152.4 8_755
